data_2016705
loop_
_publ_author_name
'Hathaway, Bruce A.'
'Kilgore, Uriah J.'
'Bond, Marcus R.'

_publ_section_title
;
 1-Ethyl 2,2-dimethyl
 3-(1,3-benzodioxol-5-yl)propane-1,2,2-tricarboxylate
;
_journal_coeditor_code FA3145
_journal_issue 8
_journal_name_full 'Acta Crystallographica Section C'
_journal_page_first o456
_journal_page_last o458
_journal_paper_doi 10.1107/S0108270108021392
_journal_volume 64
_journal_year 2008
_chemical_formula_moiety 'C17 H20 O8 '
_chemical_formula_sum 'C17 H20 O8'
_chemical_formula_weight 352.339
_chemical_name_systematic ?
_space_group_IT_number 14
_symmetry_cell_setting monoclinic
_symmetry_space_group_name_Hall '-P 2ybc'
_symmetry_space_group_name_H-M 'P 1 21/c 1'
_atom_sites_solution_hydrogens geom
_atom_sites_solution_primary direct
_atom_sites_solution_secondary difmap
_cell_angle_alpha 90.00
_cell_angle_beta 109.5329(9)
_cell_angle_gamma 90.00
_cell_formula_units_Z 4
_cell_length_a 10.4985(2)
_cell_length_b 11.8828(2)
_cell_length_c 14.7540(3)
_cell_measurement_reflns_used 3333
_cell_measurement_temperature 300(2)
_cell_measurement_theta_max 25.350
_cell_measurement_theta_min 0.998
_cell_volume 1734.66(6)
_computing_cell_refinement 'HKL Scalepack (Otwinowski & Minor, 1997)'
_computing_publication_material 'PARST (Nardelli, 1995)'
_computing_structure_refinement 'SHELXL97 (Sheldrick, 2008)'
_computing_structure_solution
;
'maXus (Mackay <i>et al.</i>,  1999)and SIR97 (Altomare <i>et al.</i>,
1999)'
;
_diffrn_measured_fraction_theta_full 0.997
_diffrn_measured_fraction_theta_max 0.997
_diffrn_measurement_device '\k-geometry goniometer'
_diffrn_measurement_device_type 'Nonius KappaCCD'
_diffrn_measurement_method CCD
_diffrn_radiation_source 'fine-focus sealed tube'
_diffrn_radiation_type MoK\a
_diffrn_reflns_av_R_equivalents 0.047
_diffrn_reflns_limit_h_max 12
_diffrn_reflns_limit_h_min -12
_diffrn_reflns_limit_k_max 14
_diffrn_reflns_limit_k_min -14
_diffrn_reflns_limit_l_max 17
_diffrn_reflns_limit_l_min -17
_diffrn_reflns_number 6310
_diffrn_reflns_theta_full 25.34
_diffrn_reflns_theta_max 25.34
_diffrn_reflns_theta_min 1.46
_exptl_absorpt_coefficient_mu 0.108
_exptl_absorpt_correction_type none
_exptl_crystal_colour Colourless
_exptl_crystal_density_diffrn 1.349
_exptl_crystal_density_method 'not measured'
_exptl_crystal_description 'Irregular '
_exptl_crystal_F_000 744
_exptl_crystal_size_max .30
_exptl_crystal_size_mid .30
_exptl_crystal_size_min .25
_refine_diff_density_max 0.288
_refine_diff_density_min -0.176
_refine_ls_extinction_coef 0.024(3)
_refine_ls_extinction_expression Fc^*^=kFc[1+0.001xFc^2^\l^3^/sin(2\q)]^-1/4^
_refine_ls_extinction_method SHELXL
_refine_ls_goodness_of_fit_ref 1.054
_refine_ls_hydrogen_treatment constr
_refine_ls_matrix_type full
_refine_ls_number_parameters 228
_refine_ls_number_reflns 3157
_refine_ls_number_restraints 0
_refine_ls_restrained_S_all 1.054
_refine_ls_R_factor_all 0.0927
_refine_ls_R_factor_gt 0.0472
_refine_ls_shift/su_max 0
_refine_ls_shift/su_mean 0
_refine_ls_structure_factor_coef Fsqd
_refine_ls_weighting_details 'calc w=1/[\s^2^(Fo^2^)+(0.0715P)^2^+0.1953P] where P=(Fo^2^+2Fc^2^)/3'
_refine_ls_weighting_scheme calc
_refine_ls_wR_factor_gt 0.1252
_refine_ls_wR_factor_ref 0.1437
_reflns_number_gt 1879
_reflns_number_total 3157
_reflns_threshold_expression I>2\s(I)
_cod_data_source_file fa3145.cif
_cod_data_source_block I_300K
_cod_original_sg_symbol_H-M 'P 21/c'
_cod_original_formula_sum 'C17 H20 O8 '
_cod_database_code 2016705
_cod_database_fobs_code 2016705

loop_
_symmetry_equiv_pos_as_xyz
+X,+Y,+Z
-X,-Y,-Z
'-X,+Y+ 1/2,-Z+ 1/2'
'+X,-Y+ 1/2,+Z+ 1/2'

loop_
_atom_site_type_symbol
_atom_site_label
_atom_site_fract_x
_atom_site_fract_y
_atom_site_fract_z
_atom_site_U_iso_or_equiv
_atom_site_adp_type
_atom_site_calc_flag
_atom_site_refinement_flags
_atom_site_occupancy
C C1 0.3751(2) 0.53110(18) 0.20770(15) 0.0579(6) Uani d . 1
H H1A 0.4063 0.4582 0.2361 0.07 Uiso calc R 1
H H1B 0.3599 0.5257 0.1393 0.07 Uiso calc R 1
C C2 0.2413(2) 0.55942(17) 0.22284(14) 0.0515(5) Uani d . 1
C C3 0.2501(2) 0.54881(19) 0.32990(15) 0.0591(6) Uani d . 1
H H3A 0.3183 0.601 0.3677 0.071 Uiso calc R 1
H H3B 0.1642 0.5721 0.335 0.071 Uiso calc R 1
C C31 0.2833(2) 0.43345(18) 0.37376(14) 0.0546(6) Uani d . 1
C C32 0.4184(2) 0.3995(2) 0.41591(15) 0.0595(6) Uani d . 1
H H32 0.4891 0.4466 0.4159 0.071 Uiso calc R 1
C C33 0.4428(2) 0.2955(2) 0.45678(15) 0.0573(6) Uani d . 1
C C34 0.3409(2) 0.22425(19) 0.45871(16) 0.0601(6) Uani d . 1
C C35 0.2086(2) 0.2537(2) 0.41820(19) 0.0713(7) Uani d . 1
H H35 0.1392 0.2054 0.4189 0.086 Uiso calc R 1
C C36 0.1821(2) 0.3597(2) 0.37569(17) 0.0652(6) Uani d . 1
H H36 0.0925 0.3819 0.3474 0.078 Uiso calc R 1
O O33 0.56622(15) 0.24473(15) 0.50155(13) 0.0787(5) Uani d . 1
O O34 0.39486(16) 0.12507(14) 0.50430(13) 0.0786(5) Uani d . 1
C C37 0.5368(2) 0.1444(2) 0.54286(19) 0.0748(7) Uani d . 1
H H37A 0.5647 0.1519 0.6122 0.09 Uiso calc R 1
H H37B 0.5852 0.0815 0.5278 0.09 Uiso calc R 1
C C11 0.4836(2) 0.6176(2) 0.25127(17) 0.0644(6) Uani d . 1
O O111 0.60554(16) 0.57736(14) 0.26771(14) 0.0862(6) Uani d . 1
O O112 0.46276(18) 0.71285(17) 0.26786(17) 0.1014(7) Uani d . 1
C C111 0.7161(3) 0.6577(3) 0.3058(2) 0.0994(9) Uani d . 1
H H11A 0.7107 0.715 0.2578 0.119 Uiso calc R 1
H H11B 0.7074 0.6944 0.3621 0.119 Uiso calc R 1
C C112 0.8423(4) 0.6031(3) 0.3307(4) 0.1549(17) Uani d . 1
H H12A 0.9133 0.6573 0.3556 0.232 Uiso calc PR 0.5
H H12B 0.8516 0.5679 0.2747 0.232 Uiso calc PR 0.5
H H12C 0.8481 0.547 0.3787 0.232 Uiso calc PR 0.5
H H12D 0.8287 0.5242 0.317 0.232 Uiso calc PR 0.5
H H12E 0.8904 0.6136 0.398 0.232 Uiso calc PR 0.5
H H12F 0.8939 0.6344 0.2939 0.232 Uiso calc PR 0.5
C C21 0.1957(2) 0.67913(19) 0.18941(17) 0.0601(6) Uani d . 1
O O211 0.20030(17) 0.69597(13) 0.10097(12) 0.0721(5) Uani d . 1
O O212 0.15593(18) 0.74784(14) 0.23263(13) 0.0827(6) Uani d . 1
C C211 0.1710(3) 0.8084(2) 0.0634(2) 0.1000(10) Uani d . 1
H H21A 0.1775 0.8114 0.0001 0.15 Uiso calc PR 0.5
H H21B 0.2347 0.8599 0.1048 0.15 Uiso calc PR 0.5
H H21C 0.0811 0.8288 0.0604 0.15 Uiso calc PR 0.5
H H21D 0.1514 0.8553 0.1101 0.15 Uiso calc PR 0.5
H H21E 0.0942 0.8069 0.0054 0.15 Uiso calc PR 0.5
H H21F 0.2478 0.8379 0.0498 0.15 Uiso calc PR 0.5
C C22 0.1321(2) 0.47983(19) 0.16182(16) 0.0571(6) Uani d . 1
O O221 0.01192(15) 0.50771(13) 0.16555(11) 0.0732(5) Uani d . 1
O O222 0.15100(18) 0.40274(15) 0.11606(13) 0.0845(6) Uani d . 1
C C221 -0.1020(3) 0.4376(2) 0.1122(2) 0.0921(9) Uani d . 1
H H22A -0.1838 0.4686 0.1173 0.138 Uiso calc R 1
H H22B -0.0891 0.3628 0.1383 0.138 Uiso calc R 1
H H22C -0.1083 0.4352 0.0458 0.138 Uiso calc R 1

loop_
_atom_site_aniso_label
_atom_site_aniso_U_11
_atom_site_aniso_U_22
_atom_site_aniso_U_33
_atom_site_aniso_U_12
_atom_site_aniso_U_13
_atom_site_aniso_U_23
C1 0.0613(13) 0.0559(13) 0.0594(13) 0.0012(11) 0.0240(11) -0.0091(11)
C2 0.0536(12) 0.0463(12) 0.0567(13) -0.0009(10) 0.0209(10) -0.0077(10)
C3 0.0609(13) 0.0612(14) 0.0577(13) -0.0028(11) 0.0229(11) -0.0120(11)
C31 0.0556(13) 0.0597(14) 0.0498(12) -0.0060(11) 0.0193(10) -0.0082(10)
C32 0.0536(14) 0.0673(16) 0.0559(13) -0.0152(11) 0.0162(11) -0.0086(12)
C33 0.0487(13) 0.0668(16) 0.0549(13) -0.0044(11) 0.0152(11) -0.0083(12)
C34 0.0593(14) 0.0567(14) 0.0668(15) -0.0021(11) 0.0247(12) -0.0015(12)
C35 0.0574(15) 0.0674(17) 0.0946(18) -0.0103(12) 0.0326(13) 0.0054(14)
C36 0.0499(13) 0.0732(17) 0.0754(15) -0.0010(12) 0.0247(12) 0.0001(13)
O33 0.0528(10) 0.0856(13) 0.0905(12) -0.0008(9) 0.0143(9) 0.0086(10)
O34 0.0677(11) 0.0676(11) 0.0998(13) 0.0008(9) 0.0270(9) 0.0103(10)
C37 0.0710(17) 0.0665(17) 0.0810(17) 0.0040(13) 0.0176(14) -0.0050(14)
C11 0.0593(15) 0.0673(17) 0.0722(15) -0.0009(12) 0.0294(12) -0.0075(13)
O111 0.0572(11) 0.0765(12) 0.1274(16) -0.0041(9) 0.0342(10) -0.0060(11)
O112 0.0754(12) 0.0759(13) 0.154(2) -0.0126(10) 0.0406(13) -0.0421(13)
C111 0.0597(17) 0.108(2) 0.130(3) -0.0179(16) 0.0300(17) -0.0066(19)
C112 0.080(2) 0.118(3) 0.244(5) -0.004(2) 0.024(3) -0.003(3)
C21 0.0582(14) 0.0550(14) 0.0715(16) -0.0027(11) 0.0275(12) -0.0090(12)
O211 0.0898(12) 0.0560(10) 0.0776(11) 0.0088(8) 0.0373(9) 0.0074(8)
O212 0.0991(13) 0.0602(11) 0.1021(14) 0.0164(9) 0.0513(12) -0.0076(9)
C211 0.121(2) 0.0699(18) 0.128(2) 0.0295(16) 0.067(2) 0.0349(18)
C22 0.0633(15) 0.0504(14) 0.0558(13) -0.0001(11) 0.0176(11) -0.0012(11)
O221 0.0524(10) 0.0760(11) 0.0862(11) -0.0073(8) 0.0163(8) -0.0127(9)
O222 0.0853(12) 0.0691(12) 0.0970(13) -0.0074(9) 0.0275(10) -0.0306(10)
C221 0.0673(16) 0.097(2) 0.098(2) -0.0237(15) 0.0090(15) -0.0050(17)

loop_
_atom_type_symbol
_atom_type_description
_atom_type_scat_dispersion_real
_atom_type_scat_dispersion_imag
_atom_type_scat_source
C C 0.0033 0.0016 'International Tables Vol C Tables 4.2.6.8 and 6.1.1.4'
H H 0.0000 0.0000 'International Tables Vol C Tables 4.2.6.8 and 6.1.1.4'
O O 0.0106 0.0060 'International Tables Vol C Tables 4.2.6.8 and 6.1.1.4'

loop_
_diffrn_radiation_wavelength
0.71073

loop_
_geom_angle_atom_site_label_1
_geom_angle_atom_site_label_2
_geom_angle_atom_site_label_3
_geom_angle
_geom_angle_publ_flag
C11 C1 C2 112.73(17) no
C11 C1 H1A 109 no
C2 C1 H1A 109 no
C11 C1 H1B 109 no
C2 C1 H1B 109 no
H1A C1 H1B 107.8 no
C22 C2 C21 107.06(17) no
C22 C2 C1 108.83(17) no
C21 C2 C1 111.19(17) no
C22 C2 C3 109.05(16) no
C21 C2 C3 107.97(17) no
C1 C2 C3 112.59(17) no
C31 C3 C2 115.88(17) no
C31 C3 H3A 108.3 no
C2 C3 H3A 108.3 no
C31 C3 H3B 108.3 no
C2 C3 H3B 108.3 no
H3A C3 H3B 107.4 no
C36 C31 C32 118.5(2) no
C36 C31 C3 121.1(2) no
C32 C31 C3 120.40(19) no
C33 C32 C31 118.0(2) no
C33 C32 H32 121 no
C31 C32 H32 121 no
C32 C33 C34 122.5(2) no
C32 C33 O33 128.0(2) no
C34 C33 O33 109.5(2) no
C35 C34 C33 121.3(2) no
C35 C34 O34 128.7(2) no
C33 C34 O34 110.0(2) no
C34 C35 C36 116.8(2) no
C34 C35 H35 121.6 no
C36 C35 H35 121.6 no
C31 C36 C35 122.8(2) no
C31 C36 H36 118.6 no
C35 C36 H36 118.6 no
C33 O33 C37 105.58(17) no
C34 O34 C37 105.11(17) no
O33 C37 O34 108.22(19) no
O33 C37 H37A 110.1 no
O34 C37 H37A 110.1 no
O33 C37 H37B 110.1 no
O34 C37 H37B 110.1 no
H37A C37 H37B 108.4 no
O112 C11 O111 122.9(2) no
O112 C11 C1 124.7(2) no
O111 C11 C1 112.4(2) no
C11 O111 C111 115.7(2) no
C112 C111 O111 110.9(3) no
C112 C111 H11A 109.5 no
O111 C111 H11A 109.5 no
C112 C111 H11B 109.5 no
O111 C111 H11B 109.5 no
H11A C111 H11B 108.1 no
C111 C112 H12A 109.5 no
C111 C112 H12B 109.5 no
H12A C112 H12B 109.5 no
C111 C112 H12C 109.5 no
H12A C112 H12C 109.5 no
H12B C112 H12C 109.5 no
C111 C112 H12D 109.5 no
C111 C112 H12E 109.5 no
H12D C112 H12E 109.5 no
C111 C112 H12F 109.5 no
H12D C112 H12F 109.5 no
H12E C112 H12F 109.5 no
O212 C21 O211 123.5(2) no
O212 C21 C2 126.3(2) no
O211 C21 C2 110.13(18) no
C21 O211 C211 116.19(19) no
O211 C211 H21A 109.5 no
O211 C211 H21B 109.5 no
H21A C211 H21B 109.5 no
O211 C211 H21C 109.5 no
H21A C211 H21C 109.5 no
H21B C211 H21C 109.5 no
O211 C211 H21D 109.5 no
O211 C211 H21E 109.5 no
H21D C211 H21E 109.5 no
O211 C211 H21F 109.5 no
H21D C211 H21F 109.5 no
H21E C211 H21F 109.5 no
O222 C22 O221 123.8(2) no
O222 C22 C2 125.1(2) no
O221 C22 C2 111.05(19) no
C22 O221 C221 117.20(19) no
O221 C221 H22A 109.5 no
O221 C221 H22B 109.5 no
H22A C221 H22B 109.5 no
O221 C221 H22C 109.5 no
H22A C221 H22C 109.5 no
H22B C221 H22C 109.5 no

loop_
_geom_bond_atom_site_label_1
_geom_bond_atom_site_label_2
_geom_bond_distance
_geom_bond_publ_flag
C1 C11 1.509(3) no
C1 C2 1.532(3) no
C1 H1A 0.97 no
C1 H1B 0.97 no
C2 C22 1.526(3) no
C2 C21 1.529(3) no
C2 C3 1.556(3) no
C3 C31 1.506(3) no
C3 H3A 0.97 no
C3 H3B 0.97 no
C31 C36 1.385(3) no
C31 C32 1.404(3) no
C32 C33 1.361(3) no
C32 H32 0.93 no
C33 C34 1.372(3) no
C33 O33 1.381(3) no
C34 C35 1.362(3) no
C34 O34 1.381(3) no
C35 C36 1.392(3) no
C35 H35 0.93 no
C36 H36 0.93 no
O33 C37 1.419(3) no
O34 C37 1.425(3) no
C37 H37A 0.97 no
C37 H37B 0.97 no
C11 O112 1.193(3) no
C11 O111 1.311(3) no
O111 C111 1.462(3) no
C111 C112 1.409(4) no
C111 H11A 0.97 no
C111 H11B 0.97 no
C112 H12A 0.96 no
C112 H12B 0.96 no
C112 H12C 0.96 no
C112 H12D 0.96 no
C112 H12E 0.96 no
C112 H12F 0.96 no
C21 O212 1.194(2) no
C21 O211 1.337(3) no
O211 C211 1.439(3) no
C211 H21A 0.96 no
C211 H21B 0.96 no
C211 H21C 0.96 no
C211 H21D 0.96 no
C211 H21E 0.96 no
C211 H21F 0.96 no
C22 O222 1.193(3) no
C22 O221 1.323(3) no
O221 C221 1.454(3) no
C221 H22A 0.96 no
C221 H22B 0.96 no
C221 H22C 0.96 no
